data_2239819
loop_
_publ_author_name
'Belghith, Yassine'
'Mansour, Anissa'
'Nasri, Habib'

_publ_section_title
;
 Crystal structure of
 bis(4-nitroaniline-\k<i>N</i>^1^)(5,10,15,20-tetraphenylporphyrinato-\k^4^<i>N</i>)cobalt(III)
 chloride dichloromethane monosolvate
;
_journal_issue 9
_journal_name_full 'Acta Crystallographica Section E'
_journal_page_first m312
_journal_page_last m313
_journal_paper_doi 10.1107/S1600536814016274
_journal_volume 70
_journal_year 2014
_chemical_formula_iupac '[Co (C44 H28 N4) (C6 H6 N2 O2)2] Cl, C H2 Cl2'
_chemical_formula_moiety 'C56 Co1 H40 N8 O4 +, Cl -, C1 H2 Cl2'
_chemical_formula_sum 'C57 H42 Cl3 Co N8 O4'
_chemical_formula_weight 1068.30
_chemical_name_systematic
'Bis(4-nitroaniline-\k<i>N</i>^1^)(5,10,15,20-tetraphenylporphyrinato-\k^4^<i>N</i>)cobalt(III) chloride dichloromethane monosolvate'
_space_group_IT_number 13
_symmetry_cell_setting monoclinic
_symmetry_space_group_name_Hall '-P 2yc'
_symmetry_space_group_name_H-M 'P 1 2/c 1'
_atom_sites_solution_hydrogens geom
_atom_sites_solution_primary direct
_atom_sites_solution_secondary difmap
_audit_creation_method SHELXL-97
_cell_angle_alpha 90.00
_cell_angle_beta 95.604(4)
_cell_angle_gamma 90.00
_cell_formula_units_Z 2
_cell_length_a 13.3527(9)
_cell_length_b 12.4492(10)
_cell_length_c 14.8935(14)
_cell_measurement_reflns_used 22812
_cell_measurement_temperature 150(2)
_cell_measurement_theta_max 26.02
_cell_measurement_theta_min 2.95
_cell_volume 2463.9(3)
_computing_cell_refinement 'SAINT (Bruker, 2006)'
_computing_data_collection 'APEX2 (Bruker, 2006)'
_computing_data_reduction 'SAINT (Bruker, 2006)'
_computing_molecular_graphics 'ORTEPIII (Burnett & Johnson, 1996) and ORTEP-3 for Windows (Farrugia, 2012)'
_computing_publication_material 'WinGX (Farrugia, 2012)'
_computing_structure_refinement 'SHELXL97 (Sheldrick, 2008)'
_computing_structure_solution 'SIR2004 (Burla <i>et al.</i>, 2005)'
_diffrn_ambient_temperature 150(2)
_diffrn_measured_fraction_theta_full 0.998
_diffrn_measured_fraction_theta_max 0.998
_diffrn_measurement_device_type 'Bruker APEXII'
_diffrn_measurement_method 'CCD rotation images, thin slices'
_diffrn_radiation_monochromator graphite
_diffrn_radiation_source 'fine-focus sealed tube'
_diffrn_radiation_type MoK\a
_diffrn_radiation_wavelength 0.71073
_diffrn_reflns_av_R_equivalents 0.0383
_diffrn_reflns_av_sigmaI/netI 0.0360
_diffrn_reflns_limit_h_max 16
_diffrn_reflns_limit_h_min -15
_diffrn_reflns_limit_k_max 13
_diffrn_reflns_limit_k_min -15
_diffrn_reflns_limit_l_max 18
_diffrn_reflns_limit_l_min -18
_diffrn_reflns_number 20514
_diffrn_reflns_theta_full 26.02
_diffrn_reflns_theta_max 26.02
_diffrn_reflns_theta_min 3.01
_diffrn_standards_number 4853
_exptl_absorpt_coefficient_mu 0.569
_exptl_absorpt_correction_T_max 0.939
_exptl_absorpt_correction_T_min 0.819
_exptl_absorpt_correction_type multi-scan
_exptl_absorpt_process_details '(SADABS; Bruker, 2006)'
_exptl_crystal_colour black
_exptl_crystal_density_diffrn 1.440
_exptl_crystal_density_method 'not measured'
_exptl_crystal_description prism
_exptl_crystal_F_000 1100
_exptl_crystal_size_max 0.40
_exptl_crystal_size_mid 0.24
_exptl_crystal_size_min 0.11
_refine_diff_density_max 0.626
_refine_diff_density_min -0.959
_refine_ls_extinction_method none
_refine_ls_goodness_of_fit_ref 1.037
_refine_ls_hydrogen_treatment mixed
_refine_ls_matrix_type full
_refine_ls_number_parameters 338
_refine_ls_number_reflns 4853
_refine_ls_number_restraints 0
_refine_ls_restrained_S_all 1.037
_refine_ls_R_factor_all 0.0483
_refine_ls_R_factor_gt 0.0388
_refine_ls_shift/su_max 0.001
_refine_ls_shift/su_mean 0.000
_refine_ls_structure_factor_coef Fsqd
_refine_ls_weighting_details 'calc w=1/[\s^2^(Fo^2^)+(0.0370P)^2^+2.4863P] where P=(Fo^2^+2Fc^2^)/3'
_refine_ls_weighting_scheme calc
_refine_ls_wR_factor_gt 0.0912
_refine_ls_wR_factor_ref 0.0967
_reflns_number_gt 4083
_reflns_number_total 4853
_reflns_threshold_expression I>2sigma(I)
_cod_data_source_file xu5802sup1.cf
_cod_data_source_block I
_cod_original_sg_symbol_Hall '-P 2yC'
_cod_original_sg_symbol_H-M 'P 2/c'
_cod_original_formula_sum 'C57 H42 Cl3 Co1 N8 O4'
_cod_database_code 2239819
_cod_database_fobs_code 2239819

loop_
_symmetry_equiv_pos_as_xyz
'x, y, z'
'-x, y, -z+1/2'
'-x, -y, -z'
'x, -y, z-1/2'

loop_
_atom_site_type_symbol
_atom_site_label
_atom_site_fract_x
_atom_site_fract_y
_atom_site_fract_z
_atom_site_U_iso_or_equiv
_atom_site_adp_type
_atom_site_calc_flag
_atom_site_refinement_flags
_atom_site_occupancy
_atom_site_symmetry_multiplicity
Co Co1 0.0000 0.0000 0.5000 0.01228(11) Uani d S 1 2
N N1 0.02932(12) -0.15405(13) 0.48224(11) 0.0141(4) Uani d . 1 1
N N2 -0.14475(12) -0.03522(14) 0.50284(11) 0.0151(4) Uani d . 1 1
N N3 0.01549(13) -0.01847(15) 0.63444(12) 0.0163(4) Uani d . 1 1
H H3A -0.034(2) -0.061(3) 0.640(2) 0.050 Uiso d . 1 1
H H3B 0.007(2) 0.046(3) 0.656(2) 0.050 Uiso d . 1 1
N N4 0.37671(17) -0.1997(2) 0.79687(15) 0.0439(6) Uani d . 1 1
O O1 0.44300(15) -0.1385(2) 0.82761(14) 0.0564(6) Uani d . 1 1
O O2 0.38324(17) -0.2986(2) 0.79970(15) 0.0616(7) Uani d . 1 1
C C1 -0.03818(15) -0.23849(16) 0.47479(13) 0.0161(4) Uani d . 1 1
C C2 -0.14203(15) -0.23050(17) 0.47355(14) 0.0170(4) Uani d . 1 1
C C3 -0.19067(15) -0.13424(17) 0.48748(14) 0.0164(4) Uani d . 1 1
C C4 -0.29731(16) -0.12384(18) 0.48996(15) 0.0218(5) Uani d . 1 1
H H4 -0.3456 -0.1796 0.4797 0.026 Uiso calc R 1 1
C C5 -0.31655(16) -0.02085(18) 0.50949(15) 0.0215(5) Uani d . 1 1
H H5 -0.3805 0.0090 0.5176 0.026 Uiso calc R 1 1
C C6 -0.22209(15) 0.03581(17) 0.51590(14) 0.0160(4) Uani d . 1 1
C C7 -0.21196(15) 0.14533(17) 0.53055(14) 0.0168(4) Uani d . 1 1
C C8 -0.12188(15) 0.19990(17) 0.52819(14) 0.0163(4) Uani d . 1 1
C C9 -0.11209(16) 0.31445(17) 0.53702(15) 0.0206(5) Uani d . 1 1
H H9 -0.1649 0.3642 0.5434 0.025 Uiso calc R 1 1
C C10 -0.01374(16) 0.33815(17) 0.53458(15) 0.0200(5) Uani d . 1 1
H H10 0.0156 0.4077 0.5384 0.024 Uiso calc R 1 1
C C11 -0.20377(15) -0.32921(17) 0.45060(15) 0.0188(4) Uani d . 1 1
C C12 -0.25842(16) -0.38074(18) 0.51311(16) 0.0236(5) Uani d . 1 1
H H12 -0.2578 -0.3531 0.5726 0.028 Uiso calc R 1 1
C C13 -0.31392(17) -0.47253(19) 0.48862(19) 0.0305(6) Uani d . 1 1
H H13 -0.3504 -0.5076 0.5318 0.037 Uiso calc R 1 1
C C14 -0.31641(18) -0.51302(19) 0.40228(19) 0.0321(6) Uani d . 1 1
H H14 -0.3542 -0.5759 0.3861 0.038 Uiso calc R 1 1
C C15 -0.26382(18) -0.46183(19) 0.33937(18) 0.0313(6) Uani d . 1 1
H H15 -0.2661 -0.4890 0.2796 0.038 Uiso calc R 1 1
C C16 -0.20733(17) -0.37009(18) 0.36355(16) 0.0253(5) Uani d . 1 1
H H16 -0.1710 -0.3353 0.3201 0.030 Uiso calc R 1 1
C C17 -0.30262(15) 0.20696(16) 0.55320(14) 0.0172(4) Uani d . 1 1
C C18 -0.38252(15) 0.22896(18) 0.48905(15) 0.0203(5) Uani d . 1 1
H H18 -0.3799 0.2061 0.4285 0.024 Uiso calc R 1 1
C C19 -0.46643(16) 0.28433(18) 0.51305(16) 0.0232(5) Uani d . 1 1
H H19 -0.5203 0.3001 0.4685 0.028 Uiso calc R 1 1
C C20 -0.47187(16) 0.31632(19) 0.60080(17) 0.0267(5) Uani d . 1 1
H H20 -0.5298 0.3531 0.6171 0.032 Uiso calc R 1 1
C C21 -0.39250(18) 0.2947(2) 0.66542(17) 0.0313(6) Uani d . 1 1
H H21 -0.3961 0.3163 0.7262 0.038 Uiso calc R 1 1
C C22 -0.30775(17) 0.24141(19) 0.64141(16) 0.0262(5) Uani d . 1 1
H H22 -0.2528 0.2284 0.6856 0.031 Uiso calc R 1 1
C C23 0.10649(15) -0.06513(17) 0.67693(13) 0.0179(4) Uani d . 1 1
C C24 0.11492(17) -0.17626(19) 0.68680(15) 0.0232(5) Uani d . 1 1
H H24 0.0600 -0.2215 0.6668 0.028 Uiso calc R 1 1
C C25 0.20399(19) -0.2201(2) 0.72605(16) 0.0311(6) Uani d . 1 1
H H25 0.2110 -0.2957 0.7331 0.037 Uiso calc R 1 1
C C26 0.28217(18) -0.1523(2) 0.75473(15) 0.0307(6) Uani d . 1 1
C C27 0.27532(17) -0.0420(2) 0.74682(16) 0.0304(6) Uani d . 1 1
H H27 0.3302 0.0028 0.7679 0.036 Uiso calc R 1 1
C C28 0.18596(17) 0.00184(19) 0.70711(15) 0.0237(5) Uani d . 1 1
H H28 0.1793 0.0775 0.7006 0.028 Uiso calc R 1 1
Cl Cl2 0.0000 0.19408(6) 0.7500 0.02607(19) Uani d S 1 2
Cl Cl1 -0.07442(8) 0.55949(7) 0.67168(6) 0.0712(3) Uani d . 1 1
C C29 0.0000 0.4862(4) 0.7500 0.0670(15) Uani d S 1 2
H H29A -0.0441 0.4391 0.7825 0.080 Uiso calc PR 0.50 1
H H29B 0.0441 0.4391 0.7175 0.080 Uiso calc PR 0.50 1

loop_
_atom_site_aniso_label
_atom_site_aniso_U_11
_atom_site_aniso_U_22
_atom_site_aniso_U_33
_atom_site_aniso_U_12
_atom_site_aniso_U_13
_atom_site_aniso_U_23
Co1 0.01021(19) 0.0130(2) 0.0136(2) 0.00020(14) 0.00090(14) -0.00036(15)
N1 0.0125(8) 0.0149(9) 0.0149(9) -0.0002(7) 0.0015(6) 0.0006(7)
N2 0.0136(8) 0.0149(9) 0.0170(9) 0.0001(7) 0.0018(7) -0.0012(7)
N3 0.0151(9) 0.0171(10) 0.0164(9) -0.0001(7) 0.0007(7) 0.0000(7)
N4 0.0283(13) 0.078(2) 0.0256(12) 0.0227(13) 0.0045(10) 0.0145(12)
O1 0.0248(10) 0.106(2) 0.0370(12) 0.0146(12) -0.0023(9) 0.0107(12)
O2 0.0546(14) 0.0739(18) 0.0554(14) 0.0394(12) 0.0005(11) 0.0199(12)
C1 0.0178(10) 0.0154(10) 0.0151(10) -0.0008(8) 0.0015(8) 0.0008(8)
C2 0.0158(10) 0.0172(11) 0.0177(11) -0.0016(8) 0.0011(8) 0.0009(8)
C3 0.0161(10) 0.0174(11) 0.0157(10) -0.0028(8) 0.0018(8) 0.0005(8)
C4 0.0148(10) 0.0199(12) 0.0306(13) -0.0030(9) 0.0020(9) -0.0009(9)
C5 0.0123(10) 0.0228(12) 0.0298(12) -0.0004(8) 0.0043(9) -0.0022(9)
C6 0.0127(10) 0.0194(11) 0.0160(10) 0.0007(8) 0.0021(8) -0.0006(8)
C7 0.0144(10) 0.0195(11) 0.0163(10) 0.0031(8) -0.0002(8) -0.0012(8)
C8 0.0159(10) 0.0173(11) 0.0154(10) 0.0020(8) 0.0005(8) -0.0005(8)
C9 0.0177(10) 0.0179(11) 0.0257(12) 0.0038(9) 0.0000(9) -0.0002(9)
C10 0.0212(11) 0.0136(11) 0.0250(12) -0.0002(8) 0.0002(9) 0.0009(9)
C11 0.0122(10) 0.0149(11) 0.0289(12) 0.0021(8) 0.0003(8) 0.0015(9)
C12 0.0198(11) 0.0193(12) 0.0317(13) 0.0011(9) 0.0025(9) 0.0035(9)
C13 0.0183(11) 0.0211(12) 0.0517(17) -0.0021(9) 0.0024(11) 0.0121(11)
C14 0.0210(12) 0.0164(12) 0.0570(18) -0.0022(9) -0.0058(11) 0.0011(11)
C15 0.0285(13) 0.0226(13) 0.0416(15) 0.0005(10) -0.0034(11) -0.0092(11)
C16 0.0227(11) 0.0231(12) 0.0300(13) -0.0020(9) 0.0017(9) -0.0003(10)
C17 0.0134(10) 0.0139(10) 0.0245(11) -0.0003(8) 0.0031(8) -0.0007(8)
C18 0.0157(10) 0.0212(11) 0.0241(12) -0.0018(9) 0.0018(8) -0.0025(9)
C19 0.0140(10) 0.0232(12) 0.0319(13) -0.0010(9) 0.0000(9) 0.0026(10)
C20 0.0172(11) 0.0263(13) 0.0377(14) 0.0061(9) 0.0089(10) -0.0027(10)
C21 0.0320(13) 0.0371(15) 0.0256(13) 0.0085(11) 0.0073(10) -0.0076(11)
C22 0.0220(11) 0.0306(13) 0.0253(12) 0.0069(10) -0.0012(9) -0.0026(10)
C23 0.0188(10) 0.0233(12) 0.0116(10) 0.0043(9) 0.0020(8) 0.0021(8)
C24 0.0265(12) 0.0240(12) 0.0190(11) 0.0021(9) 0.0020(9) 0.0023(9)
C25 0.0378(14) 0.0310(14) 0.0251(13) 0.0130(11) 0.0061(10) 0.0081(10)
C26 0.0245(12) 0.0509(17) 0.0165(12) 0.0146(11) 0.0011(9) 0.0084(11)
C27 0.0204(12) 0.0479(16) 0.0222(12) -0.0027(11) -0.0011(9) 0.0022(11)
C28 0.0233(11) 0.0276(12) 0.0197(11) -0.0018(9) -0.0009(9) 0.0004(9)
Cl2 0.0409(5) 0.0192(4) 0.0185(4) 0.000 0.0051(3) 0.000
Cl1 0.1153(8) 0.0558(5) 0.0398(5) 0.0400(5) -0.0065(5) -0.0044(4)
C29 0.059(3) 0.045(3) 0.089(4) 0.000 -0.033(3) 0.000

loop_
_atom_type_symbol
_atom_type_description
_atom_type_scat_dispersion_real
_atom_type_scat_dispersion_imag
_atom_type_scat_source
C C 0.0033 0.0016 'International Tables Vol C Tables 4.2.6.8 and 6.1.1.4'
H H 0.0000 0.0000 'International Tables Vol C Tables 4.2.6.8 and 6.1.1.4'
N N 0.0061 0.0033 'International Tables Vol C Tables 4.2.6.8 and 6.1.1.4'
O O 0.0106 0.0060 'International Tables Vol C Tables 4.2.6.8 and 6.1.1.4'
Co Co 0.3494 0.9721 'International Tables Vol C Tables 4.2.6.8 and 6.1.1.4'
K K 0.2009 0.2494 'International Tables Vol C Tables 4.2.6.8 and 6.1.1.4'

loop_
_geom_angle_atom_site_label_1
_geom_angle_atom_site_label_2
_geom_angle_atom_site_label_3
_geom_angle_site_symmetry_1
_geom_angle_site_symmetry_3
_geom_angle
N1 Co1 N1 3_556 . 180.0
N1 Co1 N2 3_556 3_556 89.69(7)
N1 Co1 N2 . 3_556 90.31(7)
N1 Co1 N2 3_556 . 90.31(7)
N1 Co1 N2 . . 89.69(7)
N2 Co1 N2 3_556 . 180.0
N1 Co1 N3 3_556 3_556 91.14(7)
N1 Co1 N3 . 3_556 88.86(7)
N2 Co1 N3 3_556 3_556 87.66(7)
N2 Co1 N3 . 3_556 92.34(7)
N1 Co1 N3 3_556 . 88.86(7)
N1 Co1 N3 . . 91.14(7)
N2 Co1 N3 3_556 . 92.34(7)
N2 Co1 N3 . . 87.66(7)
N3 Co1 N3 3_556 . 180.000(15)
C1 N1 C8 . 3_556 105.06(16)
C1 N1 Co1 . . 127.70(13)
C8 N1 Co1 3_556 . 127.22(14)
C3 N2 C6 . . 105.46(16)
C3 N2 Co1 . . 127.49(13)
C6 N2 Co1 . . 126.97(14)
C23 N3 Co1 . . 119.10(13)
C23 N3 H3A . . 110(2)
Co1 N3 H3A . . 100(2)
C23 N3 H3B . . 111(2)
Co1 N3 H3B . . 105(2)
H3A N3 H3B . . 113(3)
O1 N4 O2 . . 124.2(2)
O1 N4 C26 . . 117.9(3)
O2 N4 C26 . . 117.9(3)
N1 C1 C2 . . 126.09(19)
N1 C1 C10 . 3_556 110.37(17)
C2 C1 C10 . 3_556 123.51(19)
C3 C2 C1 . . 122.76(19)
C3 C2 C11 . . 119.10(17)
C1 C2 C11 . . 118.04(18)
C2 C3 N2 . . 125.91(18)
C2 C3 C4 . . 124.20(19)
N2 C3 C4 . . 109.87(18)
C5 C4 C3 . . 107.63(19)
C5 C4 H4 . . 126.2
C3 C4 H4 . . 126.2
C4 C5 C6 . . 107.25(18)
C4 C5 H5 . . 126.4
C6 C5 H5 . . 126.4
C7 C6 N2 . . 125.92(18)
C7 C6 C5 . . 124.32(19)
N2 C6 C5 . . 109.74(18)
C6 C7 C8 . . 123.40(19)
C6 C7 C17 . . 118.07(18)
C8 C7 C17 . . 118.49(19)
C7 C8 N1 . 3_556 126.01(19)
C7 C8 C9 . . 123.79(19)
N1 C8 C9 3_556 . 110.20(18)
C10 C9 C8 . . 107.13(19)
C10 C9 H9 . . 126.4
C8 C9 H9 . . 126.4
C9 C10 C1 . 3_556 107.11(19)
C9 C10 H10 . . 126.4
C1 C10 H10 3_556 . 126.4
C16 C11 C12 . . 118.8(2)
C16 C11 C2 . . 118.72(19)
C12 C11 C2 . . 122.5(2)
C13 C12 C11 . . 120.2(2)
C13 C12 H12 . . 119.9
C11 C12 H12 . . 119.9
C14 C13 C12 . . 120.6(2)
C14 C13 H13 . . 119.7
C12 C13 H13 . . 119.7
C13 C14 C15 . . 119.8(2)
C13 C14 H14 . . 120.1
C15 C14 H14 . . 120.1
C14 C15 C16 . . 120.0(2)
C14 C15 H15 . . 120.0
C16 C15 H15 . . 120.0
C11 C16 C15 . . 120.6(2)
C11 C16 H16 . . 119.7
C15 C16 H16 . . 119.7
C22 C17 C18 . . 118.96(19)
C22 C17 C7 . . 119.08(19)
C18 C17 C7 . . 121.95(19)
C17 C18 C19 . . 120.3(2)
C17 C18 H18 . . 119.8
C19 C18 H18 . . 119.8
C20 C19 C18 . . 120.4(2)
C20 C19 H19 . . 119.8
C18 C19 H19 . . 119.8
C19 C20 C21 . . 119.7(2)
C19 C20 H20 . . 120.1
C21 C20 H20 . . 120.1
C22 C21 C20 . . 120.1(2)
C22 C21 H21 . . 120.0
C20 C21 H21 . . 120.0
C17 C22 C21 . . 120.5(2)
C17 C22 H22 . . 119.8
C21 C22 H22 . . 119.8
C28 C23 C24 . . 120.7(2)
C28 C23 N3 . . 119.1(2)
C24 C23 N3 . . 120.2(2)
C25 C24 C23 . . 119.5(2)
C25 C24 H24 . . 120.2
C23 C24 H24 . . 120.2
C26 C25 C24 . . 118.8(2)
C26 C25 H25 . . 120.6
C24 C25 H25 . . 120.6
C25 C26 C27 . . 122.8(2)
C25 C26 N4 . . 118.5(2)
C27 C26 N4 . . 118.7(2)
C26 C27 C28 . . 118.3(2)
C26 C27 H27 . . 120.9
C28 C27 H27 . . 120.9
C23 C28 C27 . . 119.9(2)
C23 C28 H28 . . 120.0
C27 C28 H28 . . 120.0
Cl1 C29 Cl1 2_556 . 115.8(3)
Cl1 C29 H29A 2_556 . 108.3
Cl1 C29 H29A . . 108.3
Cl1 C29 H29B 2_556 . 108.3
Cl1 C29 H29B . . 108.3
H29A C29 H29B . . 107.4

loop_
_geom_bond_atom_site_label_1
_geom_bond_atom_site_label_2
_geom_bond_site_symmetry_2
_geom_bond_distance
Co1 N1 3_556 1.9802(17)
Co1 N1 . 1.9802(17)
Co1 N2 3_556 1.9863(16)
Co1 N2 . 1.9863(16)
Co1 N3 3_556 2.0060(17)
Co1 N3 . 2.0060(17)
N1 C1 . 1.382(3)
N1 C8 3_556 1.384(3)
N2 C3 . 1.386(3)
N2 C6 . 1.388(3)
N3 C23 . 1.437(3)
N3 H3A . 0.86(3)
N3 H3B . 0.87(3)
N4 O1 . 1.223(3)
N4 O2 . 1.234(4)
N4 C26 . 1.477(3)
C1 C2 . 1.389(3)
C1 C10 3_556 1.435(3)
C2 C3 . 1.388(3)
C2 C11 . 1.500(3)
C3 C4 . 1.434(3)
C4 C5 . 1.345(3)
C4 H4 . 0.9500
C5 C6 . 1.440(3)
C5 H5 . 0.9500
C6 C7 . 1.385(3)
C7 C8 . 1.385(3)
C7 C17 . 1.499(3)
C8 N1 3_556 1.384(3)
C8 C9 . 1.437(3)
C9 C10 . 1.350(3)
C9 H9 . 0.9500
C10 C1 3_556 1.435(3)
C10 H10 . 0.9500
C11 C16 . 1.389(3)
C11 C12 . 1.394(3)
C12 C13 . 1.391(3)
C12 H12 . 0.9500
C13 C14 . 1.379(4)
C13 H13 . 0.9500
C14 C15 . 1.380(4)
C14 H14 . 0.9500
C15 C16 . 1.396(3)
C15 H15 . 0.9500
C16 H16 . 0.9500
C17 C22 . 1.390(3)
C17 C18 . 1.388(3)
C18 C19 . 1.392(3)
C18 H18 . 0.9500
C19 C20 . 1.375(3)
C19 H19 . 0.9500
C20 C21 . 1.387(3)
C20 H20 . 0.9500
C21 C22 . 1.388(3)
C21 H21 . 0.9500
C22 H22 . 0.9500
C23 C28 . 1.389(3)
C23 C24 . 1.395(3)
C24 C25 . 1.385(3)
C24 H24 . 0.9500
C25 C26 . 1.378(4)
C25 H25 . 0.9500
C26 C27 . 1.380(4)
C27 C28 . 1.391(3)
C27 H27 . 0.9500
C28 H28 . 0.9500
Cl1 C29 . 1.719(3)
C29 Cl1 2_556 1.719(3)
C29 H29A . 0.9900
C29 H29B . 0.9900

loop_
_geom_hbond_atom_site_label_D
_geom_hbond_atom_site_label_H
_geom_hbond_atom_site_label_A
_geom_hbond_site_symmetry_A
_geom_hbond_distance_DH
_geom_hbond_distance_HA
_geom_hbond_distance_DA
_geom_hbond_angle_DHA
N3 H3B Cl2 1_555 0.88(4) 2.32(3) 3.174(2) 164(3)
C13 H13 Cg8 1_545 0.95 3.00 3.723(3) 134
C20 H20 Cg7 3_456 0.95 2.94 3.788(2) 150

loop_
_geom_torsion_atom_site_label_1
_geom_torsion_atom_site_label_2
_geom_torsion_atom_site_label_3
_geom_torsion_atom_site_label_4
_geom_torsion_site_symmetry_1
_geom_torsion_site_symmetry_4
_geom_torsion
N1 Co1 N1 C1 3_556 . 3E1(10)
N2 Co1 N1 C1 3_556 . -178.83(17)
N2 Co1 N1 C1 . . 1.17(17)
N3 Co1 N1 C1 3_556 . -91.18(17)
N3 Co1 N1 C1 . . 88.82(17)
N1 Co1 N1 C8 3_556 3_556 -15E1(10)
N2 Co1 N1 C8 3_556 3_556 -1.01(17)
N2 Co1 N1 C8 . 3_556 178.99(17)
N3 Co1 N1 C8 3_556 3_556 86.64(17)
N3 Co1 N1 C8 . 3_556 -93.36(17)
N1 Co1 N2 C3 3_556 . 174.74(17)
N1 Co1 N2 C3 . . -5.26(17)
N2 Co1 N2 C3 3_556 . -10(11)
N3 Co1 N2 C3 3_556 . 83.59(17)
N3 Co1 N2 C3 . . -96.41(17)
N1 Co1 N2 C6 3_556 . -1.48(17)
N1 Co1 N2 C6 . . 178.52(17)
N2 Co1 N2 C6 3_556 . 173(11)
N3 Co1 N2 C6 3_556 . -92.63(17)
N3 Co1 N2 C6 . . 87.37(17)
N1 Co1 N3 C23 3_556 . -125.89(16)
N1 Co1 N3 C23 . . 54.11(16)
N2 Co1 N3 C23 3_556 . -36.25(16)
N2 Co1 N3 C23 . . 143.75(16)
N3 Co1 N3 C23 3_556 . 9E1(3)
C8 N1 C1 C2 3_556 . -174.5(2)
Co1 N1 C1 C2 . . 3.7(3)
C8 N1 C1 C10 3_556 3_556 3.7(2)
Co1 N1 C1 C10 . 3_556 -178.12(14)
N1 C1 C2 C3 . . -5.6(3)
C10 C1 C2 C3 3_556 . 176.5(2)
N1 C1 C2 C11 . . 170.66(19)
C10 C1 C2 C11 3_556 . -7.3(3)
C1 C2 C3 N2 . . 0.9(3)
C11 C2 C3 N2 . . -175.24(19)
C1 C2 C3 C4 . . -177.6(2)
C11 C2 C3 C4 . . 6.2(3)
C6 N2 C3 C2 . . -178.0(2)
Co1 N2 C3 C2 . . 5.2(3)
C6 N2 C3 C4 . . 0.7(2)
Co1 N2 C3 C4 . . -176.13(14)
C2 C3 C4 C5 . . 176.8(2)
N2 C3 C4 C5 . . -2.0(3)
C3 C4 C5 C6 . . 2.3(3)
C3 N2 C6 C7 . . -177.7(2)
Co1 N2 C6 C7 . . -0.8(3)
C3 N2 C6 C5 . . 0.7(2)
Co1 N2 C6 C5 . . 177.58(14)
C4 C5 C6 C7 . . 176.5(2)
C4 C5 C6 N2 . . -1.9(3)
N2 C6 C7 C8 . . 4.4(3)
C5 C6 C7 C8 . . -173.8(2)
N2 C6 C7 C17 . . -173.47(19)
C5 C6 C7 C17 . . 8.3(3)
C6 C7 C8 N1 . 3_556 -4.9(3)
C17 C7 C8 N1 . 3_556 172.92(19)
C6 C7 C8 C9 . . 175.5(2)
C17 C7 C8 C9 . . -6.7(3)
C7 C8 C9 C10 . . 178.0(2)
N1 C8 C9 C10 3_556 . -1.7(2)
C8 C9 C10 C1 . 3_556 -0.6(2)
C3 C2 C11 C16 . . 108.9(2)
C1 C2 C11 C16 . . -67.5(3)
C3 C2 C11 C12 . . -70.5(3)
C1 C2 C11 C12 . . 113.2(2)
C16 C11 C12 C13 . . 1.1(3)
C2 C11 C12 C13 . . -179.5(2)
C11 C12 C13 C14 . . -0.6(3)
C12 C13 C14 C15 . . -0.3(4)
C13 C14 C15 C16 . . 0.8(4)
C12 C11 C16 C15 . . -0.7(3)
C2 C11 C16 C15 . . 180.0(2)
C14 C15 C16 C11 . . -0.3(4)
C6 C7 C17 C22 . . 105.9(2)
C8 C7 C17 C22 . . -72.1(3)
C6 C7 C17 C18 . . -72.9(3)
C8 C7 C17 C18 . . 109.1(2)
C22 C17 C18 C19 . . -0.2(3)
C7 C17 C18 C19 . . 178.6(2)
C17 C18 C19 C20 . . -1.1(3)
C18 C19 C20 C21 . . 1.0(4)
C19 C20 C21 C22 . . 0.3(4)
C18 C17 C22 C21 . . 1.6(3)
C7 C17 C22 C21 . . -177.3(2)
C20 C21 C22 C17 . . -1.6(4)
Co1 N3 C23 C28 . . 91.4(2)
Co1 N3 C23 C24 . . -88.0(2)
C28 C23 C24 C25 . . -0.8(3)
N3 C23 C24 C25 . . 178.53(19)
C23 C24 C25 C26 . . 0.2(3)
C24 C25 C26 C27 . . 0.6(4)
C24 C25 C26 N4 . . 179.7(2)
O1 N4 C26 C25 . . -175.1(2)
O2 N4 C26 C25 . . 4.1(3)
O1 N4 C26 C27 . . 4.0(3)
O2 N4 C26 C27 . . -176.8(2)
C25 C26 C27 C28 . . -0.9(4)
N4 C26 C27 C28 . . -179.9(2)
C24 C23 C28 C27 . . 0.6(3)
N3 C23 C28 C27 . . -178.75(19)
C26 C27 C28 C23 . . 0.2(3)
